data_4077275
loop_
_publ_author_name
'Rodrigues, Cristina Wippert'
'Antelmann, Bj\"orn'
'Limberg, Christian'
'Kaifer, Elisabeth'
'Pritzkow, Hans'

_publ_section_title
;
 Syntheses of Molybdenum(II) and Molybdenum(IV) Complexes Bearing Tethered
 Homoallylic Phosphines&#x2020;
;
_journal_issue 9
_journal_name_full Organometallics
_journal_page_first 1825
_journal_paper_doi 10.1021/om001065d
_journal_volume 20
_journal_year 2001
_chemical_formula_sum 'C26 H23 Cl2 Mo P'
_chemical_formula_weight 533.25
_chemical_name_systematic
;                                                                                  
 ?                                                                                 
;
_space_group_IT_number 14
_symmetry_cell_setting monoclinic
_symmetry_space_group_name_Hall '-P 2yn'
_symmetry_space_group_name_H-M 'P 1 21/n 1'
_atom_sites_solution_hydrogens geom
_atom_sites_solution_primary direct
_atom_sites_solution_secondary difmap
_audit_creation_method SHELXL-97
_cell_angle_alpha 90.00
_cell_angle_beta 94.05(3)
_cell_angle_gamma 90.00
_cell_formula_units_Z 4
_cell_length_a 7.7360(15)
_cell_length_b 15.106(3)
_cell_length_c 18.726(4)
_cell_measurement_temperature 200
_cell_volume 2182.9(8)
_computing_structure_refinement 'SHELXL-97 (Sheldrick, 1997)'
_computing_structure_solution 'SHELXS-97 (Sheldrick, 1990)'
_diffrn_ambient_temperature 200
_diffrn_measured_fraction_theta_full 0.987
_diffrn_measured_fraction_theta_max 0.987
_diffrn_measurement_device_type 'NONIUS KAPPA CCD'
_diffrn_measurement_method 'O-Scan    '
_diffrn_radiation_monochromator graphite
_diffrn_radiation_source 'fine-focus sealed tube'
_diffrn_radiation_type MoK\a
_diffrn_radiation_wavelength 0.71073
_diffrn_reflns_av_R_equivalents 0.0773
_diffrn_reflns_av_sigmaI/netI 0.0605
_diffrn_reflns_limit_h_max 10
_diffrn_reflns_limit_h_min -10
_diffrn_reflns_limit_k_max 19
_diffrn_reflns_limit_k_min -19
_diffrn_reflns_limit_l_max 24
_diffrn_reflns_limit_l_min -24
_diffrn_reflns_number 19902
_diffrn_reflns_theta_full 27.66
_diffrn_reflns_theta_max 27.66
_diffrn_reflns_theta_min 1.73
_exptl_absorpt_coefficient_mu 0.931
_exptl_absorpt_correction_type experimentell
_exptl_crystal_density_diffrn 1.623
_exptl_crystal_density_method 'not measured'
_exptl_crystal_F_000 1080
_exptl_crystal_size_max 0.10
_exptl_crystal_size_mid 0.10
_exptl_crystal_size_min 0.05
_refine_diff_density_max 0.424
_refine_diff_density_min -0.603
_refine_diff_density_rms 0.088
_refine_ls_extinction_method none
_refine_ls_goodness_of_fit_ref 1.031
_refine_ls_hydrogen_treatment mixed
_refine_ls_matrix_type full
_refine_ls_number_parameters 363
_refine_ls_number_reflns 5021
_refine_ls_number_restraints 0
_refine_ls_restrained_S_all 1.031
_refine_ls_R_factor_all 0.0656
_refine_ls_R_factor_gt 0.0392
_refine_ls_shift/su_max 0.001
_refine_ls_shift/su_mean 0.000
_refine_ls_structure_factor_coef Fsqd
_refine_ls_weighting_details 'calc w=1/[\s^2^(Fo^2^)+(0.0311P)^2^+0.7737P] where P=(Fo^2^+2Fc^2^)/3'
_refine_ls_weighting_scheme calc
_refine_ls_wR_factor_gt 0.0756
_refine_ls_wR_factor_ref 0.0829
_reflns_number_gt 3695
_reflns_number_total 5021
_reflns_threshold_expression >2sigma(I)
_cod_data_source_file om001065d.cif
_cod_data_source_block cwli
_cod_depositor_comments
;
The following automatic conversions were performed:
'_atom_site_symetry_multiplicity' tag replaced with
'_atom_site_symmetry_multiplicity'.

Automatic conversion script
Id: cif_correct_tags 1440 2010-10-19 06:21:57Z saulius 

The following automatic conversions were performed:

'_symmetry_cell_setting' tag value 'monoklin' was replaced with
'monoclinic' value as specified in the replacement file
'/home/robertas/cod-tools/perl-scripts/inputs/replacement_values.lst'.

Automatic conversion script
Id: cif_fix_values 3143 2015-03-26 13:38:13Z robertas 
;
_cod_original_cell_volume 2182.8(7)
_cod_original_sg_symbol_H-M P2(1)/n
_cod_database_code 4077275

loop_
_symmetry_equiv_pos_as_xyz
'x, y, z'
'-x+1/2, y+1/2, -z+1/2'
'-x, -y, -z'
'x-1/2, -y-1/2, z-1/2'

loop_
_atom_site_label
_atom_site_type_symbol
_atom_site_fract_x
_atom_site_fract_y
_atom_site_fract_z
_atom_site_U_iso_or_equiv
_atom_site_adp_type
_atom_site_occupancy
_atom_site_symmetry_multiplicity
_atom_site_calc_flag
Mo1 Mo 0.22757(3) 0.669358(18) 0.242443(13) 0.02247(9) Uani 1 1 d
Cl1 Cl -0.08400(10) 0.67043(5) 0.26505(4) 0.02723(17) Uani 1 1 d
Cl2 Cl 0.22159(11) 0.54551(5) 0.33349(4) 0.03162(19) Uani 1 1 d
P1 P 0.09021(11) 0.74208(5) 0.13068(4) 0.02214(18) Uani 1 1 d
C1 C 0.3567(5) 0.7330(2) 0.34837(18) 0.0317(8) Uani 1 1 d
H1 H 0.343(5) 0.705(2) 0.390(2) 0.049(11) Uiso 1 1 d
C2 C 0.2445(5) 0.7970(2) 0.31836(17) 0.0290(7) Uani 1 1 d
H2 H 0.152(4) 0.819(2) 0.3364(15) 0.017(8) Uiso 1 1 d
C3 C 0.2988(4) 0.8194(2) 0.25041(17) 0.0290(8) Uani 1 1 d
H3 H 0.256(4) 0.865(2) 0.2220(17) 0.034(9) Uiso 1 1 d
C4 C 0.4466(5) 0.7687(2) 0.23789(18) 0.0292(8) Uani 1 1 d
H4 H 0.510(4) 0.772(2) 0.2012(16) 0.026(9) Uiso 1 1 d
C5 C 0.4818(5) 0.7139(2) 0.29965(18) 0.0330(8) Uani 1 1 d
H5 H 0.578(5) 0.681(2) 0.3052(18) 0.036(10) Uiso 1 1 d
C6 C -0.0524(4) 0.6567(2) 0.09220(15) 0.0247(7) Uani 1 1 d
C7 C -0.1950(4) 0.6721(2) 0.04411(17) 0.0296(7) Uani 1 1 d
H7 H -0.219(4) 0.730(2) 0.0287(16) 0.027(9) Uiso 1 1 d
C8 C -0.2979(5) 0.6018(2) 0.01989(19) 0.0362(9) Uani 1 1 d
H8 H -0.394(5) 0.617(2) -0.0063(18) 0.043(10) Uiso 1 1 d
C9 C -0.2626(5) 0.5177(2) 0.0443(2) 0.0379(9) Uani 1 1 d
H9 H -0.332(4) 0.470(2) 0.0309(17) 0.038(10) Uiso 1 1 d
C10 C -0.1212(5) 0.5010(2) 0.09197(18) 0.0333(8) Uani 1 1 d
H10 H -0.097(4) 0.445(2) 0.1108(15) 0.020(8) Uiso 1 1 d
C11 C -0.0138(4) 0.5711(2) 0.11588(15) 0.0268(7) Uani 1 1 d
C12 C 0.1408(5) 0.5554(2) 0.16700(17) 0.0283(7) Uani 1 1 d
H12 H 0.132(4) 0.508(2) 0.1949(17) 0.032(9) Uiso 1 1 d
C13 C 0.3082(4) 0.5828(2) 0.15071(17) 0.0288(7) Uani 1 1 d
H13 H 0.334(4) 0.612(2) 0.1081(15) 0.019(8) Uiso 1 1 d
C14 C 0.4442(5) 0.5737(2) 0.20413(18) 0.0316(8) Uani 1 1 d
H14A H 0.554(4) 0.5985(19) 0.1951(14) 0.014(7) Uiso 1 1 d
H14B H 0.438(4) 0.534(2) 0.2409(17) 0.028(9) Uiso 1 1 d
C15 C 0.2311(4) 0.7682(2) 0.05857(15) 0.0239(7) Uani 1 1 d
C16 C 0.2236(4) 0.7198(2) -0.00502(16) 0.0276(7) Uani 1 1 d
H16 H 0.141(4) 0.674(2) -0.0087(15) 0.025(8) Uiso 1 1 d
C17 C 0.3300(5) 0.7407(2) -0.05867(17) 0.0323(8) Uani 1 1 d
H17 H 0.315(4) 0.710(2) -0.0989(18) 0.034(10) Uiso 1 1 d
C18 C 0.4462(5) 0.8094(2) -0.05031(18) 0.0314(8) Uani 1 1 d
H18 H 0.513(4) 0.822(2) -0.0879(18) 0.034(9) Uiso 1 1 d
C19 C 0.4547(5) 0.8581(2) 0.01192(18) 0.0311(8) Uani 1 1 d
H19 H 0.521(4) 0.901(2) 0.0167(14) 0.012(8) Uiso 1 1 d
C20 C 0.3491(4) 0.8385(2) 0.06645(16) 0.0267(7) Uani 1 1 d
H20 H 0.362(4) 0.875(2) 0.1048(16) 0.024(8) Uiso 1 1 d
C21 C -0.0426(4) 0.84282(19) 0.13137(16) 0.0240(7) Uani 1 1 d
H21 H -0.113(4) 0.833(2) 0.2321(17) 0.029(9) Uiso 1 1 d
C22 C -0.1272(4) 0.8689(2) 0.19135(17) 0.0279(7) Uani 1 1 d
H22 H -0.275(4) 0.961(2) 0.2263(18) 0.034(10) Uiso 1 1 d
C23 C -0.2297(5) 0.9438(2) 0.18915(19) 0.0309(8) Uani 1 1 d
H23 H -0.308(4) 1.037(2) 0.1295(17) 0.027(9) Uiso 1 1 d
C24 C -0.2485(5) 0.9948(2) 0.1282(2) 0.0333(8) Uani 1 1 d
H24 H -0.176(4) 0.999(2) 0.0253(19) 0.041(10) Uiso 1 1 d
C25 C -0.1654(4) 0.9706(2) 0.06864(19) 0.0329(8) Uani 1 1 d
H25 H -0.007(4) 0.8770(19) 0.0288(15) 0.018(8) Uiso 1 1 d
C26 C -0.0629(4) 0.8951(2) 0.06956(18) 0.0280(7) Uani 1 1 d

loop_
_atom_site_aniso_label
_atom_site_aniso_U_11
_atom_site_aniso_U_22
_atom_site_aniso_U_33
_atom_site_aniso_U_23
_atom_site_aniso_U_13
_atom_site_aniso_U_12
Mo1 0.02260(15) 0.02130(15) 0.02334(14) 0.00097(11) 0.00047(10) -0.00028(12)
Cl1 0.0248(4) 0.0276(4) 0.0295(4) 0.0025(3) 0.0035(3) -0.0009(3)
Cl2 0.0354(5) 0.0274(4) 0.0318(4) 0.0073(3) 0.0008(4) 0.0017(4)
P1 0.0226(4) 0.0199(4) 0.0238(4) 0.0001(3) 0.0012(3) -0.0006(3)
C1 0.032(2) 0.035(2) 0.0267(17) 0.0010(15) -0.0041(15) -0.0115(16)
C2 0.0254(19) 0.0299(19) 0.0317(18) -0.0101(14) 0.0011(15) -0.0029(15)
C3 0.0337(19) 0.0213(18) 0.0307(17) -0.0023(14) -0.0058(15) -0.0059(15)
C4 0.0276(19) 0.0294(19) 0.0310(18) -0.0011(14) 0.0045(15) -0.0095(15)
C5 0.0269(19) 0.034(2) 0.0367(19) -0.0009(15) -0.0048(16) 0.0000(16)
C6 0.0244(16) 0.0233(17) 0.0268(15) -0.0008(12) 0.0043(13) -0.0010(14)
C7 0.0271(18) 0.0267(18) 0.0346(18) 0.0027(15) -0.0019(14) -0.0003(16)
C8 0.0270(19) 0.038(2) 0.042(2) -0.0029(16) -0.0083(16) -0.0032(17)
C9 0.035(2) 0.027(2) 0.051(2) -0.0061(16) -0.0046(17) -0.0082(17)
C10 0.039(2) 0.0223(19) 0.0378(18) 0.0007(15) -0.0022(16) 0.0007(16)
C11 0.0308(18) 0.0255(18) 0.0242(15) -0.0022(13) 0.0033(13) -0.0050(14)
C12 0.036(2) 0.0172(17) 0.0313(17) -0.0001(14) 0.0001(15) 0.0022(15)
C13 0.034(2) 0.0208(17) 0.0316(17) -0.0023(14) 0.0025(15) 0.0058(15)
C14 0.030(2) 0.031(2) 0.0345(19) 0.0017(15) 0.0028(16) 0.0024(16)
C15 0.0248(17) 0.0235(17) 0.0235(15) 0.0024(12) 0.0029(13) 0.0034(13)
C16 0.0270(18) 0.0267(18) 0.0287(16) -0.0008(14) -0.0012(14) -0.0011(15)
C17 0.036(2) 0.039(2) 0.0220(16) -0.0012(15) 0.0002(15) 0.0071(17)
C18 0.0283(19) 0.036(2) 0.0302(18) 0.0070(14) 0.0034(15) 0.0037(15)
C19 0.0276(19) 0.0289(19) 0.0363(19) 0.0064(15) -0.0019(15) -0.0028(16)
C20 0.0291(18) 0.0245(18) 0.0262(16) -0.0015(14) 0.0001(14) 0.0000(15)
C21 0.0216(16) 0.0175(16) 0.0326(16) -0.0003(12) 0.0003(13) -0.0009(13)
C22 0.0279(18) 0.0241(18) 0.0312(17) -0.0015(14) -0.0004(15) -0.0001(14)
C23 0.0314(19) 0.0284(19) 0.0336(18) -0.0086(15) 0.0058(16) -0.0009(15)
C24 0.0236(18) 0.0222(19) 0.053(2) -0.0034(16) -0.0013(16) 0.0037(16)
C25 0.0303(19) 0.030(2) 0.0376(19) 0.0069(15) -0.0025(16) 0.0005(15)
C26 0.0252(18) 0.0261(18) 0.0324(17) 0.0007(14) 0.0008(15) -0.0006(14)

loop_
_atom_type_symbol
_atom_type_description
_atom_type_scat_dispersion_real
_atom_type_scat_dispersion_imag
_atom_type_scat_source
C C 0.0033 0.0016 'International Tables Vol C Tables 4.2.6.8 and 6.1.1.4'
H H 0.0000 0.0000 'International Tables Vol C Tables 4.2.6.8 and 6.1.1.4'
P P 0.1023 0.0942 'International Tables Vol C Tables 4.2.6.8 and 6.1.1.4'
Cl Cl 0.1484 0.1585 'International Tables Vol C Tables 4.2.6.8 and 6.1.1.4'
Mo Mo -1.6832 0.6857 'International Tables Vol C Tables 4.2.6.8 and 6.1.1.4'

loop_
_geom_angle_atom_site_label_1
_geom_angle_atom_site_label_2
_geom_angle_atom_site_label_3
_geom_angle
C4 Mo1 C5 36.75(12)
C4 Mo1 C13 96.09(13)
C5 Mo1 C13 104.55(13)
C4 Mo1 C12 131.23(13)
C5 Mo1 C12 135.83(13)
C13 Mo1 C12 35.98(12)
C4 Mo1 C3 35.61(12)
C5 Mo1 C3 59.33(13)
C13 Mo1 C3 121.92(12)
C12 Mo1 C3 145.51(12)
C4 Mo1 C1 59.30(12)
C5 Mo1 C1 35.24(13)
C13 Mo1 C1 138.08(12)
C12 Mo1 C1 155.47(12)
C3 Mo1 C1 57.79(12)
C4 Mo1 C14 81.12(13)
C5 Mo1 C14 73.49(13)
C13 Mo1 C14 35.20(11)
C12 Mo1 C14 62.46(12)
C3 Mo1 C14 116.35(13)
C1 Mo1 C14 103.72(12)
C4 Mo1 C2 58.67(13)
C5 Mo1 C2 58.16(13)
C13 Mo1 C2 154.52(13)
C12 Mo1 C2 166.00(12)
C3 Mo1 C2 34.65(11)
C1 Mo1 C2 34.00(12)
C14 Mo1 C2 131.52(12)
C4 Mo1 Cl1 137.76(10)
C5 Mo1 Cl1 137.50(10)
C13 Mo1 Cl1 116.99(9)
C12 Mo1 Cl1 82.20(9)
C3 Mo1 Cl1 102.18(9)
C1 Mo1 Cl1 102.29(10)
C14 Mo1 Cl1 140.87(10)
C2 Mo1 Cl1 84.62(9)
C4 Mo1 P1 87.30(9)
C5 Mo1 P1 124.04(9)
C13 Mo1 P1 75.35(8)
C12 Mo1 P1 74.29(9)
C3 Mo1 P1 73.43(8)
C1 Mo1 P1 130.23(9)
C14 Mo1 P1 106.26(9)
C2 Mo1 P1 98.26(8)
Cl1 Mo1 P1 77.38(3)
C4 Mo1 Cl2 124.24(9)
C5 Mo1 Cl2 87.60(9)
C13 Mo1 Cl2 95.88(9)
C12 Mo1 Cl2 80.91(9)
C3 Mo1 Cl2 133.57(8)
C1 Mo1 Cl2 76.26(9)
C14 Mo1 Cl2 78.44(10)
C2 Mo1 Cl2 101.42(9)
Cl1 Mo1 Cl2 79.95(3)
P1 Mo1 Cl2 148.27(3)
C6 P1 C21 105.50(14)
C6 P1 C15 103.68(14)
C21 P1 C15 100.87(14)
C6 P1 Mo1 103.18(10)
C21 P1 Mo1 123.81(10)
C15 P1 Mo1 117.70(10)
C2 C1 C5 108.6(3)
C2 C1 Mo1 74.25(19)
C5 C1 Mo1 68.96(19)
C2 C1 H1 124(3)
C5 C1 H1 127(3)
Mo1 C1 H1 118(2)
C1 C2 C3 108.3(3)
C1 C2 Mo1 71.7(2)
C3 C2 Mo1 70.40(18)
C1 C2 H2 127.4(19)
C3 C2 H2 124.2(19)
Mo1 C2 H2 121.4(19)
C4 C3 C2 108.5(3)
C4 C3 Mo1 69.67(19)
C2 C3 Mo1 74.95(19)
C4 C3 H3 125(2)
C2 C3 H3 126(2)
Mo1 C3 H3 128(2)
C3 C4 C5 106.8(3)
C3 C4 Mo1 74.7(2)
C5 C4 Mo1 71.8(2)
C3 C4 H4 127(2)
C5 C4 H4 126(2)
Mo1 C4 H4 122(2)
C1 C5 C4 107.8(3)
C1 C5 Mo1 75.8(2)
C4 C5 Mo1 71.47(19)
C1 C5 H5 130(2)
C4 C5 H5 121(2)
Mo1 C5 H5 125(2)
C11 C6 C7 120.2(3)
C11 C6 P1 115.0(2)
C7 C6 P1 124.7(2)
C8 C7 C6 119.7(3)
C8 C7 H7 121.4(18)
C6 C7 H7 119.0(19)
C9 C8 C7 120.3(3)
C9 C8 H8 124(2)
C7 C8 H8 115(2)
C8 C9 C10 120.9(3)
C8 C9 H9 122(2)
C10 C9 H9 117(2)
C9 C10 C11 119.4(3)
C9 C10 H10 122.5(18)
C11 C10 H10 118.0(18)
C6 C11 C10 119.5(3)
C6 C11 C12 119.6(3)
C10 C11 C12 120.9(3)
C13 C12 C11 121.2(3)
C13 C12 Mo1 71.39(18)
C11 C12 Mo1 117.4(2)
C13 C12 H12 118(2)
C11 C12 H12 114(2)
Mo1 C12 H12 106(2)
C14 C13 C12 117.9(3)
C14 C13 Mo1 75.59(19)
C12 C13 Mo1 72.64(19)
C14 C13 H13 117.0(18)
C12 C13 H13 124.8(18)
Mo1 C13 H13 116.8(18)
C13 C14 Mo1 69.20(19)
C13 C14 H14A 117.8(16)
Mo1 C14 H14A 118.2(17)
C13 C14 H14B 122(2)
Mo1 C14 H14B 95(2)
H14A C14 H14B 119(3)
C16 C15 C20 118.4(3)
C16 C15 P1 121.6(2)
C20 C15 P1 120.1(2)
C17 C16 C15 120.6(3)
C17 C16 H16 123.6(19)
C15 C16 H16 115.7(19)
C18 C17 C16 120.6(3)
C18 C17 H17 122(2)
C16 C17 H17 117(2)
C17 C18 C19 119.5(3)
C17 C18 H18 118(2)
C19 C18 H18 123(2)
C18 C19 C20 121.0(3)
C18 C19 H19 120(2)
C20 C19 H19 119(2)
C19 C20 C15 119.9(3)
C19 C20 H20 115(2)
C15 C20 H20 126(2)
C22 C21 C26 118.3(3)
C22 C21 P1 122.2(2)
C26 C21 P1 119.4(2)
C23 C22 C21 120.5(3)
C23 C22 H21 122(2)
C21 C22 H21 117(2)
C24 C23 C22 120.7(3)
C24 C23 H22 119(2)
C22 C23 H22 120(2)
C25 C24 C23 119.7(3)
C25 C24 H23 123(2)
C23 C24 H23 117(2)
C24 C25 C26 120.5(3)
C24 C25 H24 125(2)
C26 C25 H24 114(2)
C25 C26 C21 120.3(3)
C25 C26 H25 121.6(18)
C21 C26 H25 118.2(18)

loop_
_geom_bond_atom_site_label_1
_geom_bond_atom_site_label_2
_geom_bond_distance
Mo1 C4 2.270(3)
Mo1 C5 2.274(3)
Mo1 C13 2.281(3)
Mo1 C12 2.297(3)
Mo1 C3 2.335(3)
Mo1 C1 2.362(3)
Mo1 C14 2.363(4)
Mo1 C2 2.394(3)
Mo1 Cl1 2.4766(10)
Mo1 P1 2.5302(10)
Mo1 Cl2 2.5338(9)
P1 C6 1.813(3)
P1 C21 1.837(3)
P1 C15 1.837(3)
C1 C2 1.391(5)
C1 C5 1.406(5)
C1 H1 0.89(4)
C2 C3 1.409(5)
C2 H2 0.87(3)
C3 C4 1.409(5)
C3 H3 0.91(3)
C4 C5 1.432(5)
C4 H4 0.88(3)
C5 H5 0.89(4)
C6 C11 1.392(4)
C6 C7 1.393(4)
C7 C8 1.383(5)
C7 H7 0.94(3)
C8 C9 1.372(5)
C8 H8 0.89(3)
C9 C10 1.385(5)
C9 H9 0.92(3)
C10 C11 1.400(4)
C10 H10 0.93(3)
C11 C12 1.497(4)
C12 C13 1.414(5)
C12 H12 0.89(3)
C13 C14 1.406(4)
C13 H13 0.95(3)
C14 H14A 0.96(3)
C14 H14B 0.91(3)
C15 C16 1.395(4)
C15 C20 1.401(4)
C16 C17 1.380(5)
C16 H16 0.95(3)
C17 C18 1.375(5)
C17 H17 0.88(3)
C18 C19 1.376(5)
C18 H18 0.92(3)
C19 C20 1.384(5)
C19 H19 0.83(3)
C20 H20 0.90(3)
C21 C22 1.396(4)
C21 C26 1.401(4)
C22 C23 1.380(5)
C22 H21 0.93(3)
C23 C24 1.377(5)
C23 H22 0.84(3)
C24 C25 1.375(5)
C24 H23 0.78(3)
C25 C26 1.389(5)
C25 H24 0.92(3)
C26 H25 0.95(3)

loop_
_geom_torsion_atom_site_label_1
_geom_torsion_atom_site_label_2
_geom_torsion_atom_site_label_3
_geom_torsion_atom_site_label_4
_geom_torsion
C4 Mo1 P1 C6 157.90(14)
C5 Mo1 P1 C6 158.74(16)
C13 Mo1 P1 C6 60.88(14)
C12 Mo1 P1 C6 23.57(14)
C3 Mo1 P1 C6 -168.74(14)
C1 Mo1 P1 C6 -157.28(16)
C14 Mo1 P1 C6 77.96(14)
C2 Mo1 P1 C6 -144.30(14)
Cl1 Mo1 P1 C6 -61.75(11)
Cl2 Mo1 P1 C6 -16.34(12)
C4 Mo1 P1 C21 -82.96(15)
C5 Mo1 P1 C21 -82.11(17)
C13 Mo1 P1 C21 -179.97(15)
C12 Mo1 P1 C21 142.72(15)
C3 Mo1 P1 C21 -49.59(15)
C1 Mo1 P1 C21 -38.13(17)
C14 Mo1 P1 C21 -162.89(15)
C2 Mo1 P1 C21 -25.16(15)
Cl1 Mo1 P1 C21 57.40(12)
Cl2 Mo1 P1 C21 102.81(13)
C4 Mo1 P1 C15 44.49(15)
C5 Mo1 P1 C15 45.33(17)
C13 Mo1 P1 C15 -52.53(14)
C12 Mo1 P1 C15 -89.83(15)
C3 Mo1 P1 C15 77.86(14)
C1 Mo1 P1 C15 89.31(17)
C14 Mo1 P1 C15 -35.45(15)
C2 Mo1 P1 C15 102.29(14)
Cl1 Mo1 P1 C15 -175.15(12)
Cl2 Mo1 P1 C15 -129.74(12)
C4 Mo1 C1 C2 78.4(2)
C5 Mo1 C1 C2 117.6(3)
C13 Mo1 C1 C2 139.9(2)
C12 Mo1 C1 C2 -158.6(3)
C3 Mo1 C1 C2 36.4(2)
C14 Mo1 C1 C2 149.1(2)
Cl1 Mo1 C1 C2 -60.4(2)
P1 Mo1 C1 C2 23.4(3)
Cl2 Mo1 C1 C2 -136.6(2)
C4 Mo1 C1 C5 -39.2(2)
C13 Mo1 C1 C5 22.3(3)
C12 Mo1 C1 C5 83.8(4)
C3 Mo1 C1 C5 -81.2(2)
C14 Mo1 C1 C5 31.5(2)
C2 Mo1 C1 C5 -117.6(3)
Cl1 Mo1 C1 C5 -177.97(19)
P1 Mo1 C1 C5 -94.2(2)
Cl2 Mo1 C1 C5 105.7(2)
C5 C1 C2 C3 -0.5(4)
Mo1 C1 C2 C3 -61.2(2)
C5 C1 C2 Mo1 60.8(2)
C4 Mo1 C2 C1 -80.4(2)
C5 Mo1 C2 C1 -37.0(2)
C13 Mo1 C2 C1 -89.0(3)
C12 Mo1 C2 C1 141.2(5)
C3 Mo1 C2 C1 -117.9(3)
C14 Mo1 C2 C1 -41.7(3)
Cl1 Mo1 C2 C1 121.5(2)
P1 Mo1 C2 C1 -162.1(2)
Cl2 Mo1 C2 C1 42.9(2)
C4 Mo1 C2 C3 37.5(2)
C5 Mo1 C2 C3 80.9(2)
C13 Mo1 C2 C3 29.0(4)
C12 Mo1 C2 C3 -100.9(5)
C1 Mo1 C2 C3 117.9(3)
C14 Mo1 C2 C3 76.2(2)
Cl1 Mo1 C2 C3 -120.6(2)
P1 Mo1 C2 C3 -44.2(2)
Cl2 Mo1 C2 C3 160.81(19)
C1 C2 C3 C4 0.1(4)
Mo1 C2 C3 C4 -62.0(2)
C1 C2 C3 Mo1 62.1(2)
C5 Mo1 C3 C4 39.47(19)
C13 Mo1 C3 C4 -49.1(2)
C12 Mo1 C3 C4 -88.1(3)
C1 Mo1 C3 C4 81.0(2)
C14 Mo1 C3 C4 -9.0(2)
C2 Mo1 C3 C4 116.7(3)
Cl1 Mo1 C3 C4 177.96(17)
P1 Mo1 C3 C4 -109.33(19)
Cl2 Mo1 C3 C4 90.3(2)
C4 Mo1 C3 C2 -116.7(3)
C5 Mo1 C3 C2 -77.2(2)
C13 Mo1 C3 C2 -165.79(19)
C12 Mo1 C3 C2 155.2(2)
C1 Mo1 C3 C2 -35.7(2)
C14 Mo1 C3 C2 -125.8(2)
Cl1 Mo1 C3 C2 61.3(2)
P1 Mo1 C3 C2 134.0(2)
Cl2 Mo1 C3 C2 -26.4(3)
C2 C3 C4 C5 0.3(4)
Mo1 C3 C4 C5 -65.1(2)
C2 C3 C4 Mo1 65.4(2)
C5 Mo1 C4 C3 -113.9(3)
C13 Mo1 C4 C3 139.83(19)
C12 Mo1 C4 C3 131.2(2)
C1 Mo1 C4 C3 -76.4(2)
C14 Mo1 C4 C3 171.8(2)
C2 Mo1 C4 C3 -36.49(18)
Cl1 Mo1 C4 C3 -3.0(2)
P1 Mo1 C4 C3 64.88(18)
Cl2 Mo1 C4 C3 -118.79(17)
C13 Mo1 C4 C5 -106.2(2)
C12 Mo1 C4 C5 -114.9(2)
C3 Mo1 C4 C5 113.9(3)
C1 Mo1 C4 C5 37.6(2)
C14 Mo1 C4 C5 -74.3(2)
C2 Mo1 C4 C5 77.5(2)
Cl1 Mo1 C4 C5 111.0(2)
P1 Mo1 C4 C5 178.8(2)
Cl2 Mo1 C4 C5 -4.8(3)
C2 C1 C5 C4 0.7(4)
Mo1 C1 C5 C4 64.8(2)
C2 C1 C5 Mo1 -64.1(2)
C3 C4 C5 C1 -0.6(4)
Mo1 C4 C5 C1 -67.7(2)
C3 C4 C5 Mo1 67.1(2)
C4 Mo1 C5 C1 114.7(3)
C13 Mo1 C5 C1 -164.8(2)
C12 Mo1 C5 C1 -143.7(2)
C3 Mo1 C5 C1 76.4(2)
C14 Mo1 C5 C1 -148.0(2)
C2 Mo1 C5 C1 35.7(2)
Cl1 Mo1 C5 C1 2.9(3)
P1 Mo1 C5 C1 113.24(19)
Cl2 Mo1 C5 C1 -69.3(2)
C13 Mo1 C5 C4 80.5(2)
C12 Mo1 C5 C4 101.7(2)
C3 Mo1 C5 C4 -38.2(2)
C1 Mo1 C5 C4 -114.7(3)
C14 Mo1 C5 C4 97.3(2)
C2 Mo1 C5 C4 -79.0(2)
Cl1 Mo1 C5 C4 -111.7(2)
P1 Mo1 C5 C4 -1.4(3)
Cl2 Mo1 C5 C4 176.0(2)
C21 P1 C6 C11 -150.7(2)
C15 P1 C6 C11 103.7(3)
Mo1 P1 C6 C11 -19.6(3)
C21 P1 C6 C7 27.3(3)
C15 P1 C6 C7 -78.3(3)
Mo1 P1 C6 C7 158.4(3)
C11 C6 C7 C8 -0.1(5)
P1 C6 C7 C8 -178.0(3)
C6 C7 C8 C9 1.6(5)
C7 C8 C9 C10 -1.8(6)
C8 C9 C10 C11 0.5(6)
C7 C6 C11 C10 -1.1(5)
P1 C6 C11 C10 177.0(3)
C7 C6 C11 C12 179.4(3)
P1 C6 C11 C12 -2.5(4)
C9 C10 C11 C6 1.0(5)
C9 C10 C11 C12 -179.6(3)
C6 C11 C12 C13 -55.8(4)
C10 C11 C12 C13 124.7(4)
C6 C11 C12 Mo1 28.1(4)
C10 C11 C12 Mo1 -151.3(3)
C4 Mo1 C12 C13 14.7(3)
C5 Mo1 C12 C13 -36.4(3)
C3 Mo1 C12 C13 65.4(3)
C1 Mo1 C12 C13 -91.8(3)
C14 Mo1 C12 C13 -31.75(19)
C2 Mo1 C12 C13 145.8(5)
Cl1 Mo1 C12 C13 165.60(19)
P1 Mo1 C12 C13 86.58(18)
Cl2 Mo1 C12 C13 -113.40(18)
C4 Mo1 C12 C11 -101.5(3)
C5 Mo1 C12 C11 -152.6(2)
C13 Mo1 C12 C11 -116.2(3)
C3 Mo1 C12 C11 -50.8(4)
C1 Mo1 C12 C11 151.9(3)
C14 Mo1 C12 C11 -148.0(3)
C2 Mo1 C12 C11 29.6(6)
Cl1 Mo1 C12 C11 49.4(2)
P1 Mo1 C12 C11 -29.6(2)
Cl2 Mo1 C12 C11 130.4(3)
C11 C12 C13 C14 173.9(3)
Mo1 C12 C13 C14 62.6(3)
C11 C12 C13 Mo1 111.3(3)
C4 Mo1 C13 C14 65.1(2)
C5 Mo1 C13 C14 28.7(2)
C12 Mo1 C13 C14 -126.0(3)
C3 Mo1 C13 C14 91.4(2)
C1 Mo1 C13 C14 15.6(3)
C2 Mo1 C13 C14 72.5(3)
Cl1 Mo1 C13 C14 -142.01(19)
P1 Mo1 C13 C14 150.7(2)
Cl2 Mo1 C13 C14 -60.3(2)
C4 Mo1 C13 C12 -168.91(19)
C5 Mo1 C13 C12 154.69(19)
C3 Mo1 C13 C12 -142.65(19)
C1 Mo1 C13 C12 141.6(2)
C14 Mo1 C13 C12 126.0(3)
C2 Mo1 C13 C12 -161.6(2)
Cl1 Mo1 C13 C12 -16.0(2)
P1 Mo1 C13 C12 -83.31(18)
Cl2 Mo1 C13 C12 65.65(18)
C12 C13 C14 Mo1 -61.0(3)
C4 Mo1 C14 C13 -114.1(2)
C5 Mo1 C14 C13 -151.0(2)
C12 Mo1 C14 C13 32.4(2)
C3 Mo1 C14 C13 -108.7(2)
C1 Mo1 C14 C13 -169.3(2)
C2 Mo1 C14 C13 -146.8(2)
Cl1 Mo1 C14 C13 60.4(3)
P1 Mo1 C14 C13 -29.5(2)
Cl2 Mo1 C14 C13 118.1(2)
C6 P1 C15 C16 -5.8(3)
C21 P1 C15 C16 -114.9(3)
Mo1 P1 C15 C16 107.3(2)
C6 P1 C15 C20 173.8(2)
C21 P1 C15 C20 64.7(3)
Mo1 P1 C15 C20 -73.1(3)
C20 C15 C16 C17 0.1(5)
P1 C15 C16 C17 179.7(3)
C15 C16 C17 C18 0.4(5)
C16 C17 C18 C19 -0.7(5)
C17 C18 C19 C20 0.6(5)
C18 C19 C20 C15 -0.1(5)
C16 C15 C20 C19 -0.2(5)
P1 C15 C20 C19 -179.8(2)
C6 P1 C21 C22 95.0(3)
C15 P1 C21 C22 -157.3(3)
Mo1 P1 C21 C22 -23.0(3)
C6 P1 C21 C26 -84.0(3)
C15 P1 C21 C26 23.7(3)
Mo1 P1 C21 C26 158.0(2)
C26 C21 C22 C23 0.7(5)
P1 C21 C22 C23 -178.2(2)
C21 C22 C23 C24 -0.9(5)
C22 C23 C24 C25 0.5(5)
C23 C24 C25 C26 0.1(5)
C24 C25 C26 C21 -0.2(5)
C22 C21 C26 C25 -0.2(5)
P1 C21 C26 C25 178.8(2)
